data_4320955
loop_
_publ_author_name
'Owen R. Evans'
'Wenbin Lin'

_publ_section_title
;
 Pillared, 3D Metal-Organic Frameworks with Rectangular Channels.
 Synthesis and Characterization of Coordination Polymers Based on
 Tricadmium Carboxylates
;
_journal_name_full 'Inorganic Chemistry'
_journal_page_first 2189
_journal_page_last 2198
_journal_paper_doi 10.1021/ic991360u
_journal_volume 39
_journal_year 2000
_chemical_formula_sum 'C68 H76 Cd6 Cl2 N10 O38'
_chemical_formula_weight 2386.69
_chemical_name_systematic
; 
 ? 
;
_space_group_IT_number 14
_symmetry_cell_setting monoclinic
_symmetry_space_group_name_Hall '-P 2yn'
_symmetry_space_group_name_H-M 'P 1 21/n 1'
_atom_sites_solution_hydrogens geom
_atom_sites_solution_primary direct
_atom_sites_solution_secondary difmap
_audit_creation_method SHELXL-97
_cell_angle_alpha 90.00
_cell_angle_beta 95.44
_cell_angle_gamma 90.00
_cell_formula_units_Z 4
_cell_length_a 19.0412(3)
_cell_length_b 23.6540(4)
_cell_length_c 21.5681(3)
_cell_measurement_temperature 198(2)
_cell_volume 9670.5(3)
_computing_structure_refinement 'SHELXL-97 (Sheldrick, 1997)'
_computing_structure_solution 'SHELXS-97 (Sheldrick, 1990)'
_diffrn_ambient_temperature 198(2)
_diffrn_measured_fraction_theta_full 0.956
_diffrn_measured_fraction_theta_max 0.956
_diffrn_radiation_monochromator graphite
_diffrn_radiation_source 'fine-focus sealed tube'
_diffrn_radiation_type MoK\a
_diffrn_radiation_wavelength 0.71073
_diffrn_reflns_av_R_equivalents 0.0855
_diffrn_reflns_av_sigmaI/netI 0.0877
_diffrn_reflns_limit_h_max 24
_diffrn_reflns_limit_h_min -24
_diffrn_reflns_limit_k_max 13
_diffrn_reflns_limit_k_min -31
_diffrn_reflns_limit_l_max 28
_diffrn_reflns_limit_l_min -27
_diffrn_reflns_number 61774
_diffrn_reflns_theta_full 28.31
_diffrn_reflns_theta_max 28.31
_diffrn_reflns_theta_min 1.28
_exptl_absorpt_coefficient_mu 1.435
_exptl_crystal_density_diffrn 1.639
_exptl_crystal_density_method 'not measured'
_exptl_crystal_F_000 4720
_refine_diff_density_max 3.700
_refine_diff_density_min -2.634
_refine_diff_density_rms 0.308
_refine_ls_extinction_method none
_refine_ls_goodness_of_fit_ref 1.071
_refine_ls_hydrogen_treatment mixed
_refine_ls_matrix_type full
_refine_ls_number_parameters 952
_refine_ls_number_reflns 23018
_refine_ls_number_restraints 60
_refine_ls_restrained_S_all 1.070
_refine_ls_R_factor_all 0.1438
_refine_ls_R_factor_gt 0.0877
_refine_ls_shift/su_max 9.349
_refine_ls_shift/su_mean 0.048
_refine_ls_structure_factor_coef Fsqd
_refine_ls_weighting_details 'calc w=1/[\s^2^(Fo^2^)+(0.0961P)^2^+193.6326P] where P=(Fo^2^+2Fc^2^)/3'
_refine_ls_weighting_scheme calc
_refine_ls_wR_factor_gt 0.2151
_refine_ls_wR_factor_ref 0.2549
_reflns_number_gt 14859
_reflns_number_total 23018
_reflns_threshold_expression >2sigma(I)
_cod_data_source_file ic991360u_1.cif
_cod_data_source_block Compound1
_cod_database_code 4320955

loop_
_symmetry_equiv_pos_as_xyz
'x, y, z'
'-x+1/2, y+1/2, -z+1/2'
'-x, -y, -z'
'x-1/2, -y-1/2, z-1/2'

loop_
_atom_site_label
_atom_site_type_symbol
_atom_site_fract_x
_atom_site_fract_y
_atom_site_fract_z
_atom_site_U_iso_or_equiv
_atom_site_adp_type
_atom_site_occupancy
_atom_site_symmetry_multiplicity
_atom_site_calc_flag
_atom_site_refinement_flags
_atom_site_disorder_assembly
_atom_site_disorder_group
Cd1 Cd 0.26793(4) 0.12119(3) 0.16850(3) 0.01696(16) Uani 1 1 d . . .
Cd2 Cd 0.20724(4) -0.00726(3) 0.24675(3) 0.01927(17) Uani 1 1 d . . .
Cd3 Cd 0.16372(4) 0.11949(3) 0.34303(3) 0.01598(16) Uani 1 1 d . . .
Cd4 Cd 0.66357(4) 0.11807(3) 0.34117(3) 0.01617(16) Uani 1 1 d . . .
Cd5 Cd 0.70850(4) 0.25218(3) 0.25872(3) 0.01870(16) Uani 1 1 d . . .
Cd6 Cd 0.76774(4) 0.13287(3) 0.16688(3) 0.01655(16) Uani 1 1 d . . .
O1 O 0.2814(4) 0.0471(4) 0.1067(4) 0.037(2) Uani 1 1 d . . .
O2 O 0.2036(4) -0.0137(3) 0.1422(3) 0.0330(18) Uani 1 1 d . . .
O3 O 0.2269(5) -0.0169(3) 0.3495(3) 0.036(2) Uani 1 1 d . . .
O4 O 0.1565(4) 0.0389(3) 0.3993(3) 0.0305(18) Uani 1 1 d . . .
O5 O 0.2622(4) 0.1945(3) 0.2340(4) 0.0324(18) Uani 1 1 d . . .
O6 O 0.1724(4) 0.2034(3) 0.2943(4) 0.0304(18) Uani 1 1 d . . .
O7 O 0.1479(4) 0.1176(3) 0.1589(3) 0.0300(18) Uani 1 1 d . . .
O8 O 0.1352(4) 0.0710(3) 0.2470(3) 0.0191(14) Uani 1 1 d . . .
O9 O 0.2976(3) 0.0587(3) 0.2561(3) 0.0200(14) Uani 1 1 d . . .
O10 O 0.2827(4) 0.1042(3) 0.3450(3) 0.0252(16) Uani 1 1 d . . .
O11 O 0.6379(4) 0.1725(3) 0.2499(3) 0.0200(14) Uani 1 1 d . . .
O12 O 0.6485(4) 0.1351(3) 0.1556(3) 0.0276(16) Uani 1 1 d . . .
O13 O 0.6544(4) 0.1929(3) 0.4055(3) 0.0279(17) Uani 1 1 d . . .
O14 O 0.7260(5) 0.2539(3) 0.3621(3) 0.0342(19) Uani 1 1 d . . .
O15 O 0.6919(5) 0.2660(4) 0.1563(3) 0.037(2) Uani 1 1 d . . .
O16 O 0.7788(4) 0.2163(3) 0.1185(4) 0.0326(18) Uani 1 1 d . . .
O17 O 0.7574(4) 0.0500(3) 0.2172(4) 0.0292(17) Uani 1 1 d . . .
O18 O 0.6723(4) 0.0401(3) 0.2809(4) 0.0294(17) Uani 1 1 d . . .
O19 O 0.7821(4) 0.1330(3) 0.3442(3) 0.0251(16) Uani 1 1 d . . .
O20 O 0.7993(4) 0.1871(3) 0.2613(3) 0.0206(14) Uani 1 1 d . . .
O21 O 0.6001(5) 0.3010(4) 0.2630(5) 0.050(2) Uani 1 1 d . . .
O22 O 0.0996(6) -0.0561(4) 0.2441(6) 0.065(3) Uani 1 1 d . . .
N1 N 0.2420(5) -0.0887(4) -0.0688(4) 0.029(2) Uani 1 1 d . . .
N2 N 0.2993(5) -0.0661(4) 0.5695(4) 0.028(2) Uani 1 1 d . . .
N3 N 0.2442(6) 0.4023(4) 0.2524(5) 0.037(3) Uani 1 1 d . . .
N4 N -0.1123(4) 0.1166(4) 0.1697(4) 0.0223(18) Uani 1 1 d . . .
N5 N 0.5443(4) 0.0982(4) 0.3419(4) 0.0223(18) Uani 1 1 d . . .
N6 N 0.3891(4) 0.1377(4) 0.1690(4) 0.0242(18) Uani 1 1 d . . .
N7 N 0.7461(5) 0.3204(4) 0.5802(4) 0.033(2) Uani 1 1 d . . .
N8 N 0.6898(5) 0.3362(4) -0.0612(4) 0.030(2) Uani 1 1 d . . .
N9 N 0.7407(6) -0.1580(4) 0.2358(4) 0.032(2) Uani 1 1 d . . .
N10 N 1.0442(5) 0.1393(4) 0.3444(4) 0.0234(18) Uani 1 1 d . . .
C1 C 0.2857(6) -0.0447(5) -0.0573(5) 0.034(3) Uani 1 1 d . . .
H1 H 0.3164 -0.0342 -0.0875 0.041 Uiso 1 1 calc R . .
C2 C 0.2873(7) -0.0137(5) -0.0018(5) 0.037(3) Uani 1 1 d . . .
H2 H 0.3186 0.0174 0.0054 0.045 Uiso 1 1 calc R . .
C3 C 0.2425(6) -0.0291(5) 0.0425(5) 0.027(2) Uani 1 1 d . . .
C4 C 0.1984(6) -0.0747(5) 0.0311(5) 0.033(3) Uani 1 1 d . . .
H4 H 0.1670 -0.0859 0.0605 0.039 Uiso 1 1 calc R . .
C5 C 0.2008(7) -0.1039(5) -0.0243(5) 0.038(3) Uani 1 1 d . . .
H5 H 0.1718 -0.1364 -0.0313 0.046 Uiso 1 1 calc R . .
C6 C 0.2423(6) 0.0048(4) 0.1026(4) 0.022(2) Uani 1 1 d . . .
C7 C 0.2446(7) -0.0293(5) 0.5697(5) 0.033(3) Uani 1 1 d . . .
H7 H 0.2280 -0.0190 0.6083 0.040 Uiso 1 1 calc R . .
C8 C 0.2124(6) -0.0064(5) 0.5151(5) 0.030(2) Uani 1 1 d . . .
H8 H 0.1735 0.0185 0.5163 0.036 Uiso 1 1 calc R . .
C9 C 0.2372(6) -0.0200(4) 0.4590(4) 0.024(2) Uani 1 1 d . . .
C10 C 0.2949(8) -0.0570(5) 0.4593(5) 0.039(3) Uani 1 1 d . . .
H10 H 0.3135 -0.0671 0.4215 0.047 Uiso 1 1 calc R . .
C11 C 0.3240(7) -0.0784(6) 0.5151(6) 0.042(3) Uani 1 1 d . . .
H11 H 0.3634 -0.1030 0.5150 0.050 Uiso 1 1 calc R . .
C12 C 0.2037(6) 0.0026(4) 0.3972(5) 0.025(2) Uani 1 1 d . . .
C13 C 0.2124(7) 0.3782(5) 0.2978(6) 0.041(3) Uani 1 1 d . . .
H13 H 0.1967 0.4019 0.3292 0.049 Uiso 1 1 calc R . .
C14 C 0.2007(7) 0.3206(5) 0.3021(6) 0.035(3) Uani 1 1 d . . .
H14 H 0.1756 0.3058 0.3346 0.043 Uiso 1 1 calc R . .
C15 C 0.2256(6) 0.2855(4) 0.2595(5) 0.025(2) Uani 1 1 d . . .
C16 C 0.2583(8) 0.3091(5) 0.2108(5) 0.040(3) Uani 1 1 d . . .
H16 H 0.2744 0.2856 0.1793 0.047 Uiso 1 1 calc R . .
C17 C 0.2674(9) 0.3682(5) 0.2085(6) 0.046(4) Uani 1 1 d . . .
H17 H 0.2904 0.3844 0.1755 0.055 Uiso 1 1 calc R . .
C18 C 0.2191(5) 0.2229(4) 0.2625(4) 0.020(2) Uani 1 1 d . . .
C19 C -0.0825(5) 0.0720(4) 0.2024(5) 0.026(2) Uani 1 1 d . . .
H19 H -0.1123 0.0448 0.2189 0.031 Uiso 1 1 calc R . .
C20 C -0.0113(6) 0.0653(5) 0.2122(5) 0.028(2) Uani 1 1 d . . .
H20 H 0.0076 0.0346 0.2369 0.034 Uiso 1 1 calc R . .
C21 C 0.0336(5) 0.1024(4) 0.1868(5) 0.0186(19) Uani 1 1 d . . .
C22 C 0.0039(6) 0.1471(5) 0.1506(5) 0.028(2) Uani 1 1 d . . .
H22 H 0.0327 0.1726 0.1303 0.034 Uiso 1 1 calc R . .
C23 C -0.0688(6) 0.1530(5) 0.1451(5) 0.030(2) Uani 1 1 d . . .
H23 H -0.0889 0.1846 0.1227 0.035 Uiso 1 1 calc R . .
C24 C 0.1112(5) 0.0973(4) 0.1975(4) 0.0185(19) Uani 1 1 d . . .
C25 C 0.5006(6) 0.1331(5) 0.3689(5) 0.026(2) Uani 1 1 d . . .
H25 H 0.5205 0.1626 0.3948 0.032 Uiso 1 1 calc R . .
C26 C 0.4275(6) 0.1281(5) 0.3603(5) 0.029(2) Uani 1 1 d . . .
H26 H 0.3985 0.1531 0.3811 0.035 Uiso 1 1 calc R . .
C27 C 0.3979(5) 0.0868(4) 0.3217(4) 0.022(2) Uani 1 1 d . . .
C28 C 0.4419(5) 0.0507(5) 0.2945(5) 0.026(2) Uani 1 1 d . . .
H28 H 0.4226 0.0216 0.2677 0.031 Uiso 1 1 calc R . .
C29 C 0.5151(6) 0.0563(5) 0.3058(5) 0.029(2) Uani 1 1 d . . .
H29 H 0.5449 0.0300 0.2876 0.035 Uiso 1 1 calc R . .
C30 C 0.3196(5) 0.0836(4) 0.3075(4) 0.019(2) Uani 1 1 d . . .
C31 C 0.4199(5) 0.1786(4) 0.2067(5) 0.026(2) Uani 1 1 d . . .
H31 H 0.3907 0.2042 0.2264 0.032 Uiso 1 1 calc R . .
C32 C 0.4912(6) 0.1841(4) 0.2169(5) 0.024(2) Uani 1 1 d . . .
H32 H 0.5113 0.2122 0.2447 0.029 Uiso 1 1 calc R . .
C33 C 0.5339(5) 0.1483(5) 0.1866(5) 0.023(2) Uani 1 1 d . . .
C34 C 0.5029(6) 0.1085(5) 0.1455(5) 0.029(2) Uani 1 1 d . . .
H34 H 0.5309 0.0851 0.1219 0.035 Uiso 1 1 calc R . .
C35 C 0.4298(6) 0.1037(5) 0.1397(5) 0.033(3) Uani 1 1 d . . .
H35 H 0.4083 0.0750 0.1136 0.040 Uiso 1 1 calc R . .
C36 C 0.6130(5) 0.1522(4) 0.1977(4) 0.0176(19) Uani 1 1 d . . .
C37 C 0.6936(7) 0.2841(5) 0.5724(5) 0.034(3) Uani 1 1 d . . .
H37 H 0.6660 0.2783 0.6063 0.041 Uiso 1 1 calc R . .
C38 C 0.6758(6) 0.2538(5) 0.5188(5) 0.032(3) Uani 1 1 d . . .
H38 H 0.6385 0.2271 0.5166 0.039 Uiso 1 1 calc R . .
C39 C 0.7133(6) 0.2633(5) 0.4686(5) 0.027(2) Uani 1 1 d . . .
C40 C 0.7692(7) 0.3014(6) 0.4754(6) 0.042(3) Uani 1 1 d . . .
H40 H 0.7970 0.3082 0.4418 0.051 Uiso 1 1 calc R . .
C41 C 0.7836(7) 0.3291(6) 0.5314(6) 0.044(3) Uani 1 1 d . . .
H41 H 0.8214 0.3554 0.5356 0.053 Uiso 1 1 calc R . .
C42 C 0.6965(6) 0.2334(4) 0.4066(5) 0.027(2) Uani 1 1 d . . .
C43 C 0.7415(7) 0.2971(5) -0.0527(5) 0.033(3) Uani 1 1 d . . .
H43 H 0.7684 0.2880 -0.0862 0.040 Uiso 1 1 calc R . .
C44 C 0.7559(7) 0.2700(5) 0.0043(5) 0.036(3) Uani 1 1 d . . .
H44 H 0.7924 0.2426 0.0097 0.044 Uiso 1 1 calc R . .
C45 C 0.7169(6) 0.2831(5) 0.0528(5) 0.029(2) Uani 1 1 d . . .
C46 C 0.6648(7) 0.3241(5) 0.0442(5) 0.035(3) Uani 1 1 d . . .
H46 H 0.6380 0.3346 0.0773 0.042 Uiso 1 1 calc R . .
C47 C 0.6531(7) 0.3491(5) -0.0131(5) 0.035(3) Uani 1 1 d . . .
H47 H 0.6171 0.3769 -0.0191 0.042 Uiso 1 1 calc R . .
C48 C 0.7301(6) 0.2525(5) 0.1141(5) 0.030(3) Uani 1 1 d . . .
C49 C 0.7619(8) -0.1243(5) 0.1921(6) 0.044(4) Uani 1 1 d . . .
H49 H 0.7829 -0.1408 0.1582 0.052 Uiso 1 1 calc R . .
C50 C 0.7546(7) -0.0658(4) 0.1939(5) 0.037(3) Uani 1 1 d . . .
H50 H 0.7718 -0.0428 0.1626 0.044 Uiso 1 1 calc R . .
C51 C 0.7217(6) -0.0413(4) 0.2424(5) 0.026(2) Uani 1 1 d . . .
C52 C 0.6970(7) -0.0772(5) 0.2847(6) 0.036(3) Uani 1 1 d . . .
H52 H 0.6719 -0.0624 0.3171 0.044 Uiso 1 1 calc R . .
C53 C 0.7077(8) -0.1342(5) 0.2812(6) 0.042(3) Uani 1 1 d . . .
H53 H 0.6910 -0.1578 0.3122 0.050 Uiso 1 1 calc R . .
C54 C 0.7171(5) 0.0220(4) 0.2473(4) 0.019(2) Uani 1 1 d . . .
C55 C 1.0168(6) 0.1844(5) 0.3130(5) 0.028(2) Uani 1 1 d . . .
H55 H 1.0477 0.2114 0.2975 0.034 Uiso 1 1 calc R . .
C56 C 0.9445(6) 0.1925(4) 0.3025(5) 0.027(2) Uani 1 1 d . . .
H56 H 0.9265 0.2250 0.2804 0.033 Uiso 1 1 calc R . .
C57 C 0.8986(5) 0.1537(4) 0.3241(4) 0.020(2) Uani 1 1 d . . .
C58 C 0.9273(5) 0.1073(5) 0.3593(5) 0.027(2) Uani 1 1 d . . .
H58 H 0.8978 0.0803 0.3766 0.032 Uiso 1 1 calc R . .
C59 C 1.0008(6) 0.1026(5) 0.3676(5) 0.029(2) Uani 1 1 d . . .
H59 H 1.0207 0.0717 0.3912 0.035 Uiso 1 1 calc R . .
C60 C 0.8198(6) 0.1578(4) 0.3103(4) 0.022(2) Uani 1 1 d . . .
Cl1 Cl 0.4516(4) 0.2732(4) 0.4760(6) 0.195(5) Uani 1 1 d D . .
O23 O 0.5122(13) 0.2623(11) 0.4355(12) 0.185(10) Uiso 1 1 d D . .
O24 O 0.462(3) 0.331(3) 0.512(4) 2.0(3) Uiso 1 1 d D . .
O25 O 0.3795(18) 0.276(4) 0.4340(19) 0.67(6) Uiso 1 1 d D . .
O26 O 0.447(4) 0.225(3) 0.525(4) 2.0(4) Uiso 1 1 d D . .
O31 O 0.0000 0.5000 0.5000 0.188(14) Uiso 1 2 d S . .
Cl2 Cl 0.5666(6) 0.4374(4) 0.1659(16) 0.53(2) Uani 1 1 d D . .
O28 O 0.570(4) 0.439(3) 0.260(2) 2.0(4) Uiso 1 1 d D A .
O29 O 0.493(13) 0.380(10) 0.132(5) 2.0(5) Uiso 0.66(2) 1 d PD A 1
O30 O 0.540(17) 0.515(5) 0.130(3) 2.0(5) Uiso 0.66(2) 1 d PD A 1
O27 O 0.662(6) 0.415(14) 0.140(3) 2.0(5) Uiso 0.66(2) 1 d PD A 1
O35 O 0.4947(12) 0.4585(10) 0.1601(12) 0.045(9) Uiso 0.34(2) 1 d PD A 2
O34 O 0.5767(14) 0.3763(10) 0.1666(15) 0.057(10) Uiso 0.34(2) 1 d PD A 2
O33 O 0.6257(16) 0.4750(13) 0.166(4) 0.24(4) Uiso 0.34(2) 1 d PD A 2
O37 O 0.5878(15) 0.3422(12) 0.3816(13) 0.207(11) Uiso 1 1 d . . .

loop_
_atom_site_aniso_label
_atom_site_aniso_U_11
_atom_site_aniso_U_22
_atom_site_aniso_U_33
_atom_site_aniso_U_23
_atom_site_aniso_U_13
_atom_site_aniso_U_12
Cd1 0.0168(4) 0.0185(3) 0.0151(3) 0.0011(3) -0.0009(3) -0.0011(3)
Cd2 0.0284(4) 0.0130(3) 0.0162(3) 0.0000(3) 0.0011(3) 0.0004(3)
Cd3 0.0163(4) 0.0154(3) 0.0156(3) -0.0016(2) -0.0018(2) 0.0006(3)
Cd4 0.0165(4) 0.0168(3) 0.0147(3) 0.0005(3) -0.0012(2) 0.0004(3)
Cd5 0.0275(4) 0.0127(3) 0.0157(3) -0.0001(3) 0.0010(3) 0.0008(3)
Cd6 0.0172(4) 0.0169(3) 0.0152(3) -0.0018(3) -0.0005(3) 0.0017(3)
O1 0.040(5) 0.036(5) 0.034(4) -0.018(4) 0.002(4) -0.010(4)
O2 0.047(5) 0.033(4) 0.019(4) -0.004(3) 0.001(3) -0.007(4)
O3 0.063(6) 0.026(4) 0.018(4) -0.003(3) -0.002(4) 0.011(4)
O4 0.039(5) 0.023(4) 0.028(4) 0.008(3) -0.004(3) 0.007(3)
O5 0.034(4) 0.023(4) 0.042(5) -0.009(3) 0.012(4) -0.003(3)
O6 0.033(4) 0.015(3) 0.045(5) 0.004(3) 0.009(4) 0.003(3)
O7 0.022(4) 0.043(5) 0.024(4) 0.012(3) -0.003(3) 0.001(3)
O8 0.019(4) 0.020(3) 0.017(3) -0.006(3) -0.004(3) 0.004(3)
O9 0.017(3) 0.023(4) 0.019(3) 0.002(3) -0.005(3) -0.003(3)
O10 0.018(4) 0.033(4) 0.025(4) -0.011(3) 0.001(3) -0.002(3)
O11 0.019(4) 0.022(3) 0.018(3) 0.007(3) -0.009(3) -0.005(3)
O12 0.021(4) 0.032(4) 0.030(4) -0.005(3) 0.004(3) 0.004(3)
O13 0.029(4) 0.027(4) 0.027(4) -0.012(3) -0.001(3) -0.004(3)
O14 0.057(6) 0.027(4) 0.018(4) -0.007(3) 0.003(3) -0.007(4)
O15 0.051(5) 0.041(5) 0.019(4) 0.011(3) 0.001(4) 0.008(4)
O16 0.031(4) 0.032(4) 0.035(4) 0.017(3) 0.000(3) 0.008(3)
O17 0.032(4) 0.018(4) 0.038(4) 0.002(3) 0.008(3) 0.000(3)
O18 0.030(4) 0.015(3) 0.044(5) -0.007(3) 0.008(4) -0.004(3)
O19 0.018(4) 0.035(4) 0.023(4) 0.008(3) 0.002(3) -0.003(3)
O20 0.025(4) 0.021(3) 0.016(3) -0.001(3) -0.001(3) 0.002(3)
O21 0.045(6) 0.037(5) 0.067(7) 0.001(5) 0.008(5) 0.012(4)
O22 0.054(7) 0.043(6) 0.101(9) -0.013(6) 0.019(6) -0.009(5)
N1 0.028(5) 0.038(5) 0.019(4) -0.012(4) -0.001(4) -0.004(4)
N2 0.028(5) 0.032(5) 0.022(4) 0.010(4) -0.002(4) 0.009(4)
N3 0.073(8) 0.008(4) 0.033(5) -0.005(4) 0.018(5) -0.005(4)
N4 0.018(4) 0.028(5) 0.021(4) -0.002(4) 0.001(3) -0.002(4)
N5 0.021(4) 0.026(4) 0.020(4) 0.000(3) 0.000(3) 0.005(4)
N6 0.016(4) 0.030(5) 0.026(5) 0.004(4) -0.001(3) 0.003(4)
N7 0.025(5) 0.041(6) 0.031(5) -0.010(4) 0.002(4) -0.010(4)
N8 0.031(5) 0.032(5) 0.025(5) 0.010(4) -0.001(4) 0.009(4)
N9 0.051(6) 0.013(4) 0.033(5) 0.008(4) 0.014(4) 0.010(4)
N10 0.024(5) 0.022(4) 0.023(4) 0.001(3) -0.006(3) 0.003(4)
C1 0.031(6) 0.049(7) 0.022(5) -0.020(5) 0.005(5) -0.015(5)
C2 0.046(8) 0.039(7) 0.029(6) -0.020(5) 0.012(5) -0.020(6)
C3 0.033(6) 0.028(6) 0.020(5) -0.006(4) -0.001(4) -0.001(5)
C4 0.034(7) 0.037(6) 0.028(6) -0.007(5) 0.009(5) -0.012(5)
C5 0.063(9) 0.031(6) 0.023(6) -0.007(5) 0.012(6) -0.010(6)
C6 0.032(6) 0.024(5) 0.011(4) -0.004(4) 0.001(4) 0.003(4)
C7 0.043(7) 0.035(6) 0.022(5) 0.000(5) 0.004(5) 0.013(5)
C8 0.046(7) 0.026(6) 0.018(5) 0.001(4) 0.004(5) 0.014(5)
C9 0.043(6) 0.017(5) 0.010(4) 0.005(4) 0.000(4) 0.000(4)
C10 0.066(9) 0.033(6) 0.020(6) 0.004(5) 0.011(5) 0.015(6)
C11 0.044(8) 0.054(8) 0.028(6) 0.007(6) 0.010(5) 0.021(6)
C12 0.031(6) 0.018(5) 0.027(5) 0.000(4) -0.001(4) -0.001(4)
C13 0.058(9) 0.015(5) 0.053(8) -0.003(5) 0.029(7) -0.005(5)
C14 0.053(8) 0.017(5) 0.041(7) -0.005(5) 0.027(6) -0.002(5)
C15 0.029(6) 0.016(5) 0.031(6) 0.000(4) 0.007(4) 0.000(4)
C16 0.078(10) 0.018(5) 0.026(6) 0.005(4) 0.019(6) -0.003(6)
C17 0.096(12) 0.015(5) 0.029(6) 0.001(5) 0.025(7) -0.005(6)
C18 0.024(5) 0.021(5) 0.015(5) -0.001(4) 0.001(4) -0.011(4)
C19 0.018(5) 0.022(5) 0.038(6) 0.007(4) 0.002(4) -0.004(4)
C20 0.026(6) 0.025(5) 0.030(6) 0.006(4) -0.009(4) 0.000(4)
C21 0.016(5) 0.016(4) 0.023(5) 0.000(4) -0.003(4) 0.000(4)
C22 0.021(5) 0.033(6) 0.030(6) 0.020(5) -0.003(4) -0.004(4)
C23 0.018(5) 0.036(6) 0.034(6) 0.015(5) -0.003(4) 0.002(4)
C24 0.019(5) 0.019(5) 0.017(5) -0.003(4) 0.000(4) 0.001(4)
C25 0.026(6) 0.034(6) 0.018(5) -0.002(4) -0.006(4) -0.003(5)
C26 0.027(6) 0.033(6) 0.027(6) -0.016(5) -0.003(4) 0.001(5)
C27 0.021(5) 0.029(5) 0.014(4) 0.005(4) -0.001(4) 0.002(4)
C28 0.016(5) 0.035(6) 0.027(5) -0.009(4) -0.003(4) -0.007(4)
C29 0.025(6) 0.024(5) 0.039(6) -0.017(5) 0.009(5) 0.002(4)
C30 0.021(5) 0.014(4) 0.021(5) 0.005(4) -0.006(4) 0.001(4)
C31 0.021(5) 0.019(5) 0.039(6) -0.005(4) 0.001(4) 0.000(4)
C32 0.026(6) 0.027(5) 0.019(5) -0.004(4) 0.001(4) -0.002(4)
C33 0.017(5) 0.032(6) 0.019(5) -0.005(4) 0.003(4) 0.000(4)
C34 0.022(6) 0.040(7) 0.025(5) -0.011(5) 0.001(4) 0.001(5)
C35 0.018(5) 0.043(7) 0.037(6) -0.020(5) 0.000(5) 0.002(5)
C36 0.017(5) 0.016(4) 0.018(5) 0.003(4) -0.006(4) 0.002(4)
C37 0.043(7) 0.035(6) 0.027(6) -0.010(5) 0.013(5) -0.012(5)
C38 0.038(7) 0.035(6) 0.026(5) -0.013(5) 0.011(5) -0.013(5)
C39 0.030(6) 0.026(5) 0.024(5) -0.003(4) -0.002(4) 0.000(4)
C40 0.044(8) 0.055(8) 0.029(6) -0.008(6) 0.012(5) -0.016(6)
C41 0.049(8) 0.058(9) 0.027(6) -0.019(6) 0.012(6) -0.020(7)
C42 0.052(7) 0.013(5) 0.016(5) -0.001(4) 0.001(5) -0.004(5)
C43 0.044(7) 0.035(6) 0.020(5) 0.004(5) 0.009(5) 0.007(5)
C44 0.039(7) 0.042(7) 0.028(6) 0.013(5) 0.005(5) 0.021(6)
C45 0.041(7) 0.028(6) 0.020(5) 0.006(4) 0.008(5) -0.003(5)
C46 0.055(8) 0.026(6) 0.024(6) 0.003(5) 0.002(5) 0.013(5)
C47 0.041(7) 0.034(6) 0.032(6) 0.011(5) 0.013(5) 0.020(5)
C48 0.040(7) 0.026(6) 0.022(5) 0.009(4) -0.006(5) -0.016(5)
C49 0.088(11) 0.017(6) 0.032(6) 0.005(5) 0.037(7) 0.013(6)
C50 0.072(9) 0.010(5) 0.031(6) 0.009(4) 0.024(6) 0.007(5)
C51 0.028(6) 0.021(5) 0.029(6) 0.005(4) 0.005(4) 0.000(4)
C52 0.051(8) 0.028(6) 0.033(6) -0.002(5) 0.016(6) 0.011(5)
C53 0.068(9) 0.013(5) 0.050(8) 0.005(5) 0.035(7) 0.007(5)
C54 0.017(5) 0.019(5) 0.022(5) 0.005(4) 0.005(4) 0.005(4)
C55 0.020(5) 0.024(5) 0.040(6) 0.007(5) 0.002(5) -0.004(4)
C56 0.025(6) 0.013(5) 0.044(7) 0.004(4) 0.002(5) 0.001(4)
C57 0.013(5) 0.029(5) 0.017(5) -0.003(4) -0.001(4) 0.000(4)
C58 0.017(5) 0.038(6) 0.024(5) 0.009(5) -0.006(4) -0.004(4)
C59 0.022(6) 0.032(6) 0.033(6) 0.008(5) -0.001(4) 0.001(5)
C60 0.026(6) 0.024(5) 0.016(5) -0.003(4) 0.000(4) -0.001(4)
Cl1 0.103(5) 0.202(9) 0.295(12) -0.168(9) 0.102(7) -0.070(6)
Cl2 0.157(11) 0.080(6) 1.39(8) -0.053(17) 0.24(2) 0.033(7)

loop_
_atom_type_symbol
_atom_type_description
_atom_type_scat_dispersion_real
_atom_type_scat_dispersion_imag
_atom_type_scat_source
C C 0.0033 0.0016 'International Tables Vol C Tables 4.2.6.8 and 6.1.1.4'
H H 0.0000 0.0000 'International Tables Vol C Tables 4.2.6.8 and 6.1.1.4'
N N 0.0061 0.0033 'International Tables Vol C Tables 4.2.6.8 and 6.1.1.4'
O O 0.0106 0.0060 'International Tables Vol C Tables 4.2.6.8 and 6.1.1.4'
Cl Cl 0.1484 0.1585 'International Tables Vol C Tables 4.2.6.8 and 6.1.1.4'
Cd Cd -0.8075 1.2024 'International Tables Vol C Tables 4.2.6.8 and 6.1.1.4'

loop_
_geom_angle_atom_site_label_1
_geom_angle_atom_site_label_2
_geom_angle_atom_site_label_3
_geom_angle
_geom_angle_site_symmetry_1
_geom_angle_site_symmetry_3
_geom_angle_publ_flag
O1 Cd1 O5 175.9(3) . . ?
O1 Cd1 O7 95.0(3) . . ?
O5 Cd1 O7 88.8(3) . . ?
O1 Cd1 N6 87.9(3) . . ?
O5 Cd1 N6 88.6(3) . . ?
O7 Cd1 N6 171.1(3) . . ?
O1 Cd1 N7 89.9(3) . 4_565 ?
O5 Cd1 N7 92.3(3) . 4_565 ?
O7 Cd1 N7 81.4(3) . 4_565 ?
N6 Cd1 N7 90.2(3) . 4_565 ?
O1 Cd1 O9 87.4(3) . . ?
O5 Cd1 O9 90.1(3) . . ?
O7 Cd1 O9 101.9(2) . . ?
N6 Cd1 O9 86.6(3) . . ?
N7 Cd1 O9 176.0(3) 4_565 . ?
O3 Cd2 O2 167.5(3) . . ?
O3 Cd2 O8 97.1(3) . . ?
O2 Cd2 O8 95.4(3) . . ?
O3 Cd2 O9 85.9(3) . . ?
O2 Cd2 O9 94.9(3) . . ?
O8 Cd2 O9 84.0(2) . . ?
O3 Cd2 N3 82.5(3) . 2_545 ?
O2 Cd2 N3 85.4(3) . 2_545 ?
O8 Cd2 N3 166.8(3) . 2_545 ?
O9 Cd2 N3 109.1(3) . 2_545 ?
O3 Cd2 O22 92.2(4) . . ?
O2 Cd2 O22 89.9(4) . . ?
O8 Cd2 O22 82.9(3) . . ?
O9 Cd2 O22 166.5(3) . . ?
N3 Cd2 O22 83.9(4) 2_545 . ?
O6 Cd3 O4 175.4(3) . . ?
O6 Cd3 O10 91.8(3) . . ?
O4 Cd3 O10 88.2(3) . . ?
O6 Cd3 N10 86.7(3) . 1_455 ?
O4 Cd3 N10 93.1(3) . 1_455 ?
O10 Cd3 N10 176.9(3) . 1_455 ?
O6 Cd3 N8 89.9(3) . 4_566 ?
O4 Cd3 N8 85.5(3) . 4_566 ?
O10 Cd3 N8 85.8(3) . 4_566 ?
N10 Cd3 N8 91.4(3) 1_455 4_566 ?
O6 Cd3 O8 92.2(3) . . ?
O4 Cd3 O8 92.3(3) . . ?
O10 Cd3 O8 94.8(2) . . ?
N10 Cd3 O8 88.0(3) 1_455 . ?
N8 Cd3 O8 177.8(3) 4_566 . ?
O13 Cd4 O19 89.7(3) . . ?
O13 Cd4 O18 177.1(3) . . ?
O19 Cd4 O18 90.9(3) . . ?
O13 Cd4 N5 91.2(3) . . ?
O19 Cd4 N5 176.5(3) . . ?
O18 Cd4 N5 88.0(3) . . ?
O13 Cd4 N2 86.6(3) . 3_656 ?
O19 Cd4 N2 80.6(3) . 3_656 ?
O18 Cd4 N2 90.7(3) . 3_656 ?
N5 Cd4 N2 96.1(3) . 3_656 ?
O13 Cd4 O11 93.6(3) . . ?
O19 Cd4 O11 93.8(2) . . ?
O18 Cd4 O11 89.2(3) . . ?
N5 Cd4 O11 89.5(3) . . ?
N2 Cd4 O11 174.4(3) 3_656 . ?
O15 Cd5 O14 170.5(3) . . ?
O15 Cd5 O20 99.0(3) . . ?
O14 Cd5 O20 87.0(3) . . ?
O15 Cd5 O11 90.6(3) . . ?
O14 Cd5 O11 97.4(3) . . ?
O20 Cd5 O11 83.5(2) . . ?
O15 Cd5 N9 86.3(3) . 2_655 ?
O14 Cd5 N9 84.9(3) . 2_655 ?
O20 Cd5 N9 107.5(3) . 2_655 ?
O11 Cd5 N9 168.9(3) . 2_655 ?
O15 Cd5 O21 85.7(3) . . ?
O14 Cd5 O21 90.0(3) . . ?
O20 Cd5 O21 166.8(3) . . ?
O11 Cd5 O21 84.2(3) . . ?
N9 Cd5 O21 85.0(3) 2_655 . ?
O16 Cd6 O12 93.8(3) . . ?
O16 Cd6 O17 178.9(3) . . ?
O12 Cd6 O17 86.5(3) . . ?
O16 Cd6 N4 91.3(3) . 1_655 ?
O12 Cd6 N4 170.5(3) . 1_655 ?
O17 Cd6 N4 88.5(3) . 1_655 ?
O16 Cd6 N1 88.6(3) . 3_655 ?
O12 Cd6 N1 85.4(3) . 3_655 ?
O17 Cd6 N1 92.5(3) . 3_655 ?
N4 Cd6 N1 86.7(3) 1_655 3_655 ?
O16 Cd6 O20 84.2(3) . . ?
O12 Cd6 O20 104.1(2) . . ?
O17 Cd6 O20 94.7(3) . . ?
N4 Cd6 O20 84.3(3) 1_655 . ?
N1 Cd6 O20 168.4(3) 3_655 . ?
C6 O1 Cd1 124.8(7) . . ?
C6 O2 Cd2 133.7(7) . . ?
C12 O3 Cd2 138.3(7) . . ?
C12 O4 Cd3 118.6(7) . . ?
C18 O5 Cd1 142.0(7) . . ?
C18 O6 Cd3 131.3(7) . . ?
C24 O7 Cd1 125.5(6) . . ?
C24 O8 Cd2 123.6(6) . . ?
C24 O8 Cd3 121.6(6) . . ?
Cd2 O8 Cd3 107.5(3) . . ?
C30 O9 Cd2 124.1(6) . . ?
C30 O9 Cd1 115.1(6) . . ?
Cd2 O9 Cd1 103.1(2) . . ?
C30 O10 Cd3 132.9(6) . . ?
C36 O11 Cd5 123.1(6) . . ?
C36 O11 Cd4 124.0(6) . . ?
Cd5 O11 Cd4 107.6(2) . . ?
C36 O12 Cd6 122.4(6) . . ?
C42 O13 Cd4 121.6(7) . . ?
C42 O14 Cd5 136.5(7) . . ?
C48 O15 Cd5 130.0(7) . . ?
C48 O16 Cd6 122.0(7) . . ?
C54 O17 Cd6 143.2(7) . . ?
C54 O18 Cd4 134.8(7) . . ?
C60 O19 Cd4 133.8(7) . . ?
C60 O20 Cd5 123.0(6) . . ?
C60 O20 Cd6 115.6(6) . . ?
Cd5 O20 Cd6 101.9(2) . . ?
C5 N1 C1 118.1(9) . . ?
C5 N1 Cd6 121.4(7) . 3_655 ?
C1 N1 Cd6 120.4(7) . 3_655 ?
C11 N2 C7 118.4(9) . . ?
C11 N2 Cd4 120.3(8) . 3_656 ?
C7 N2 Cd4 120.4(7) . 3_656 ?
C13 N3 C17 117.6(9) . . ?
C13 N3 Cd2 126.6(8) . 2 ?
C17 N3 Cd2 113.5(8) . 2 ?
C23 N4 C19 117.4(9) . . ?
C23 N4 Cd6 122.0(7) . 1_455 ?
C19 N4 Cd6 120.2(7) . 1_455 ?
C25 N5 C29 117.8(9) . . ?
C25 N5 Cd4 121.6(7) . . ?
C29 N5 Cd4 119.6(7) . . ?
C35 N6 C31 118.7(9) . . ?
C35 N6 Cd1 121.4(7) . . ?
C31 N6 Cd1 119.4(7) . . ?
C37 N7 C41 117.0(10) . . ?
C37 N7 Cd1 124.0(8) . 4_666 ?
C41 N7 Cd1 118.5(8) . 4_666 ?
C47 N8 C43 118.6(9) . . ?
C47 N8 Cd3 120.1(7) . 4_665 ?
C43 N8 Cd3 121.3(7) . 4_665 ?
C49 N9 C53 117.6(9) . . ?
C49 N9 Cd5 115.5(7) . 2_645 ?
C53 N9 Cd5 124.6(7) . 2_645 ?
C59 N10 C55 118.9(9) . . ?
C59 N10 Cd3 121.1(7) . 1_655 ?
C55 N10 Cd3 119.2(7) . 1_655 ?
N1 C1 C2 121.8(11) . . ?
C1 C2 C3 119.1(11) . . ?
C4 C3 C2 119.1(10) . . ?
C4 C3 C6 120.9(10) . . ?
C2 C3 C6 120.0(10) . . ?
C3 C4 C5 118.5(11) . . ?
N1 C5 C4 123.3(11) . . ?
O1 C6 O2 128.0(9) . . ?
O1 C6 C3 115.6(9) . . ?
O2 C6 C3 116.4(9) . . ?
N2 C7 C8 121.7(10) . . ?
C9 C8 C7 119.6(10) . . ?
C8 C9 C10 118.3(9) . . ?
C8 C9 C12 122.5(10) . . ?
C10 C9 C12 119.2(9) . . ?
C11 C10 C9 119.0(11) . . ?
N2 C11 C10 122.8(11) . . ?
O4 C12 O3 126.6(10) . . ?
O4 C12 C9 117.1(9) . . ?
O3 C12 C9 116.3(9) . . ?
N3 C13 C14 124.1(11) . . ?
C15 C14 C13 119.1(11) . . ?
C14 C15 C16 118.5(10) . . ?
C14 C15 C18 122.9(10) . . ?
C16 C15 C18 118.6(10) . . ?
C15 C16 C17 119.4(11) . . ?
N3 C17 C16 121.2(11) . . ?
O5 C18 O6 126.5(10) . . ?
O5 C18 C15 116.5(9) . . ?
O6 C18 C15 116.9(9) . . ?
C20 C19 N4 122.0(10) . . ?
C19 C20 C21 120.7(10) . . ?
C20 C21 C22 118.0(9) . . ?
C20 C21 C24 122.3(9) . . ?
C22 C21 C24 119.6(9) . . ?
C23 C22 C21 118.2(10) . . ?
N4 C23 C22 123.5(10) . . ?
O7 C24 O8 124.9(9) . . ?
O7 C24 C21 118.9(9) . . ?
O8 C24 C21 116.2(9) . . ?
N5 C25 C26 122.9(10) . . ?
C27 C26 C25 119.3(10) . . ?
C26 C27 C28 118.2(10) . . ?
C26 C27 C30 120.4(10) . . ?
C28 C27 C30 121.4(9) . . ?
C27 C28 C29 120.5(10) . . ?
N5 C29 C28 121.3(10) . . ?
O10 C30 O9 126.2(9) . . ?
O10 C30 C27 118.0(9) . . ?
O9 C30 C27 115.8(9) . . ?
C32 C31 N6 122.1(10) . . ?
C31 C32 C33 119.2(10) . . ?
C32 C33 C34 119.1(10) . . ?
C32 C33 C36 120.9(9) . . ?
C34 C33 C36 120.1(9) . . ?
C35 C34 C33 118.3(10) . . ?
N6 C35 C34 122.5(10) . . ?
O12 C36 O11 125.7(9) . . ?
O12 C36 C33 117.8(8) . . ?
O11 C36 C33 116.5(9) . . ?
N7 C37 C38 124.8(11) . . ?
C37 C38 C39 118.4(11) . . ?
C38 C39 C40 118.3(10) . . ?
C38 C39 C42 122.6(10) . . ?
C40 C39 C42 119.2(10) . . ?
C41 C40 C39 119.0(11) . . ?
N7 C41 C40 122.5(12) . . ?
O13 C42 O14 128.0(10) . . ?
O13 C42 C39 117.0(9) . . ?
O14 C42 C39 115.0(9) . . ?
N8 C43 C44 121.0(10) . . ?
C45 C44 C43 119.6(11) . . ?
C44 C45 C46 119.2(10) . . ?
C44 C45 C48 120.1(11) . . ?
C46 C45 C48 120.7(10) . . ?
C47 C46 C45 118.4(11) . . ?
N8 C47 C46 123.2(11) . . ?
O16 C48 O15 126.3(10) . . ?
O16 C48 C45 116.9(10) . . ?
O15 C48 C45 116.8(10) . . ?
N9 C49 C50 122.6(10) . . ?
C51 C50 C49 119.2(10) . . ?
C52 C51 C50 116.8(10) . . ?
C52 C51 C54 123.2(10) . . ?
C50 C51 C54 120.0(9) . . ?
C53 C52 C51 121.0(11) . . ?
C52 C53 N9 122.6(11) . . ?
O17 C54 O18 127.6(9) . . ?
O17 C54 C51 116.8(9) . . ?
O18 C54 C51 115.6(9) . . ?
N10 C55 C56 121.6(10) . . ?
C55 C56 C57 120.3(10) . . ?
C56 C57 C58 118.2(9) . . ?
C56 C57 C60 122.9(9) . . ?
C58 C57 C60 118.9(9) . . ?
C57 C58 C59 117.5(10) . . ?
N10 C59 C58 123.4(10) . . ?
O19 C60 O20 126.7(10) . . ?
O19 C60 C57 118.7(9) . . ?
O20 C60 C57 114.5(9) . . ?
O23 Cl1 O24 110.9(11) . . ?
O23 Cl1 O25 110.0(11) . . ?
O24 Cl1 O25 108.4(11) . . ?
O23 Cl1 O26 110.5(11) . . ?
O24 Cl1 O26 108.6(11) . . ?
O25 Cl1 O26 108.3(11) . . ?
O33 Cl2 O35 121.4(12) . . ?
O33 Cl2 O34 120.8(12) . . ?
O35 Cl2 O34 117.6(10) . . ?
O33 Cl2 O28 92(2) . . ?
O35 Cl2 O28 91(2) . . ?
O34 Cl2 O28 91(2) . . ?
O33 Cl2 O30 67(10) . . ?
O35 Cl2 O30 57(9) . . ?
O34 Cl2 O30 158(4) . . ?
O28 Cl2 O30 110.0(9) . . ?
O33 Cl2 O27 56(10) . . ?
O35 Cl2 O27 159(3) . . ?
O34 Cl2 O27 68(10) . . ?
O28 Cl2 O27 109.8(9) . . ?
O30 Cl2 O27 109.3(9) . . ?
O33 Cl2 O29 158(3) . . ?
O35 Cl2 O29 66(10) . . ?
O34 Cl2 O29 55(9) . . ?
O28 Cl2 O29 109.6(9) . . ?
O30 Cl2 O29 109.0(9) . . ?
O27 Cl2 O29 109.1(9) . . ?

loop_
_geom_bond_atom_site_label_1
_geom_bond_atom_site_label_2
_geom_bond_distance
_geom_bond_site_symmetry_2
_geom_bond_publ_flag
Cd1 O1 2.230(8) . ?
Cd1 O5 2.246(7) . ?
Cd1 O7 2.277(7) . ?
Cd1 N6 2.339(9) . ?
Cd1 N7 2.359(9) 4_565 ?
Cd1 O9 2.423(7) . ?
Cd2 O3 2.224(7) . ?
Cd2 O2 2.254(7) . ?
Cd2 O8 2.305(6) . ?
Cd2 O9 2.318(7) . ?
Cd2 N3 2.330(9) 2_545 ?
Cd2 O22 2.349(10) . ?
Cd3 O6 2.260(7) . ?
Cd3 O4 2.271(7) . ?
Cd3 O10 2.290(7) . ?
Cd3 N10 2.327(9) 1_455 ?
Cd3 N8 2.328(9) 4_566 ?
Cd3 O8 2.385(6) . ?
Cd4 O13 2.267(7) . ?
Cd4 O19 2.280(7) . ?
Cd4 O18 2.271(7) . ?
Cd4 N5 2.322(9) . ?
Cd4 N2 2.337(8) 3_656 ?
Cd4 O11 2.365(6) . ?
Cd5 O15 2.227(7) . ?
Cd5 O14 2.222(7) . ?
Cd5 O20 2.311(7) . ?
Cd5 O11 2.312(7) . ?
Cd5 N9 2.333(9) 2_655 ?
Cd5 O21 2.374(9) . ?
Cd6 O16 2.252(7) . ?
Cd6 O12 2.262(7) . ?
Cd6 O17 2.260(7) . ?
Cd6 N4 2.312(9) 1_655 ?
Cd6 N1 2.352(8) 3_655 ?
Cd6 O20 2.434(7) . ?
O1 C6 1.247(13) . ?
O2 C6 1.258(12) . ?
O3 C12 1.246(13) . ?
O4 C12 1.249(13) . ?
O5 C18 1.264(12) . ?
O6 C18 1.261(12) . ?
O7 C24 1.234(12) . ?
O8 C24 1.281(11) . ?
O9 C30 1.289(11) . ?
O10 C30 1.224(12) . ?
O11 C36 1.273(11) . ?
O12 C36 1.250(12) . ?
O13 C42 1.247(13) . ?
O14 C42 1.255(13) . ?
O15 C48 1.258(14) . ?
O16 C48 1.259(14) . ?
O17 C54 1.241(12) . ?
O18 C54 1.247(12) . ?
O19 C60 1.223(12) . ?
O20 C60 1.292(12) . ?
N1 C5 1.344(15) . ?
N1 C1 1.341(14) . ?
N1 Cd6 2.352(8) 3_655 ?
N2 C11 1.338(14) . ?
N2 C7 1.357(14) . ?
N2 Cd4 2.337(8) 3_656 ?
N3 C13 1.328(15) . ?
N3 C17 1.348(15) . ?
N3 Cd2 2.330(9) 2 ?
N4 C23 1.338(14) . ?
N4 C19 1.363(13) . ?
N4 Cd6 2.312(9) 1_455 ?
N5 C25 1.343(14) . ?
N5 C29 1.347(13) . ?
N6 C35 1.318(14) . ?
N6 C31 1.360(13) . ?
N7 C37 1.317(14) . ?
N7 C41 1.341(15) . ?
N7 Cd1 2.359(9) 4_666 ?
N8 C47 1.340(14) . ?
N8 C43 1.349(14) . ?
N8 Cd3 2.328(9) 4_665 ?
N9 C49 1.325(14) . ?
N9 C53 1.338(15) . ?
N9 Cd5 2.333(8) 2_645 ?
N10 C59 1.329(14) . ?
N10 C55 1.342(13) . ?
N10 Cd3 2.327(9) 1_655 ?
C1 C2 1.400(14) . ?
C2 C3 1.389(16) . ?
C3 C4 1.374(15) . ?
C3 C6 1.524(13) . ?
C4 C5 1.386(15) . ?
C7 C8 1.387(15) . ?
C8 C9 1.377(14) . ?
C9 C10 1.404(16) . ?
C9 C12 1.518(13) . ?
C10 C11 1.372(16) . ?
C13 C14 1.386(15) . ?
C14 C15 1.358(15) . ?
C15 C16 1.388(15) . ?
C15 C18 1.487(14) . ?
C16 C17 1.411(15) . ?
C19 C20 1.362(15) . ?
C20 C21 1.376(14) . ?
C21 C22 1.401(13) . ?
C21 C24 1.479(13) . ?
C22 C23 1.384(15) . ?
C25 C26 1.392(15) . ?
C26 C27 1.372(14) . ?
C27 C28 1.366(15) . ?
C27 C30 1.494(14) . ?
C28 C29 1.399(15) . ?
C31 C32 1.361(15) . ?
C32 C33 1.380(14) . ?
C33 C34 1.387(14) . ?
C33 C36 1.505(13) . ?
C34 C35 1.391(15) . ?
C37 C38 1.373(15) . ?
C38 C39 1.369(15) . ?
C39 C40 1.392(16) . ?
C39 C42 1.520(14) . ?
C40 C41 1.380(16) . ?
C43 C44 1.392(15) . ?
C44 C45 1.374(16) . ?
C45 C46 1.387(16) . ?
C45 C48 1.508(14) . ?
C46 C47 1.369(15) . ?
C49 C50 1.393(14) . ?
C50 C51 1.395(15) . ?
C51 C52 1.363(16) . ?
C51 C54 1.503(14) . ?
C52 C53 1.365(15) . ?
C55 C56 1.387(15) . ?
C56 C57 1.379(14) . ?
C57 C58 1.415(14) . ?
C57 C60 1.504(14) . ?
C58 C59 1.398(15) . ?
Cl1 O23 1.53(2) . ?
Cl1 O24 1.56(3) . ?
Cl1 O25 1.57(3) . ?
Cl1 O26 1.57(3) . ?
Cl2 O33 1.43(3) . ?
Cl2 O35 1.45(2) . ?
Cl2 O34 1.46(2) . ?
Cl2 O28 2.02(6) . ?
Cl2 O30 2.02(6) . ?
Cl2 O27 2.02(6) . ?
Cl2 O29 2.03(6) . ?
